data_2019572
loop_
_publ_author_name
'Neis, Christian'
'Kradolfer, Thomas'
'Hegetschweiler, Kaspar'

_publ_section_title
;
 Formation of lithium, sodium and potassium complexes with
 1,3,5-triamino-1,3,5-trideoxy-<i>cis</i>-inositol (taci)
;
_journal_coeditor_code CU3054
_journal_issue 6
_journal_name_full 'Acta Crystallographica Section C'
_journal_page_first 632
_journal_page_last 637
_journal_paper_doi 10.1107/S2053229614011036
_journal_volume 70
_journal_year 2014
_chemical_formula_iupac '[Na (C6 H15 N3 O3)2] I'
_chemical_formula_moiety 'C12 H30 N6 Na O6 +, I-'
_chemical_formula_sum 'C12 H30 I N6 Na O6'
_chemical_formula_weight 504.31
_chemical_name_systematic
'Bis(1,3,5-triamino-1,3,5-trideoxy-<i>cis</i>-inositol-\k^3^<i>O</i>^2^,<i>O</i>^4^,<i>O</i>^6^)sodium(I) iodide'
_space_group_IT_number 148
_symmetry_cell_setting trigonal
_symmetry_space_group_name_Hall '-R 3'
_symmetry_space_group_name_H-M 'R -3 :H'
_atom_sites_solution_hydrogens geom
_atom_sites_solution_primary direct
_atom_sites_solution_secondary difmap
_cell_angle_alpha 90.00
_cell_angle_beta 90.00
_cell_angle_gamma 120.00
_cell_formula_units_Z 3
_cell_length_a 10.9637(6)
_cell_length_b 10.9637(6)
_cell_length_c 14.3641(8)
_cell_measurement_reflns_used 4773
_cell_measurement_temperature 123(2)
_cell_measurement_theta_max 33.17
_cell_measurement_theta_min 2.57
_cell_volume 1495.28(14)
_computing_cell_refinement 'SAINT (Bruker, 2010)'
_computing_data_collection 'APEX2 (Bruker, 2010)'
_computing_data_reduction 'SAINT (Bruker, 2010)'
_computing_molecular_graphics 'DIAMOND (Brandenburg, 2012)'
_computing_publication_material
;
SHELXL97 (Sheldrick, 2008) and PLATON (Spek, 2009)
;
_computing_structure_refinement 'SHELXL97 (Sheldrick, 2008)'
_computing_structure_solution 'SHELXS97 (Sheldrick, 2008)'
_diffrn_ambient_temperature 123(2)
_diffrn_measured_fraction_theta_full 0.997
_diffrn_measured_fraction_theta_max 0.997
_diffrn_measurement_device_type 'Bruker Nonius X8 APEX diffractometer with Kappa CCD area detector'
_diffrn_measurement_method '\f and \w scans'
_diffrn_radiation_monochromator graphite
_diffrn_radiation_source 'fine-focus sealed tube'
_diffrn_radiation_type MoK\a
_diffrn_radiation_wavelength 0.71073
_diffrn_reflns_av_R_equivalents 0.0140
_diffrn_reflns_av_sigmaI/netI 0.0096
_diffrn_reflns_limit_h_max 14
_diffrn_reflns_limit_h_min -13
_diffrn_reflns_limit_k_max 9
_diffrn_reflns_limit_k_min -12
_diffrn_reflns_limit_l_max 18
_diffrn_reflns_limit_l_min -18
_diffrn_reflns_number 3194
_diffrn_reflns_theta_full 26.99
_diffrn_reflns_theta_max 26.99
_diffrn_reflns_theta_min 2.57
_diffrn_standards_number 0
_exptl_absorpt_coefficient_mu 1.668
_exptl_absorpt_correction_T_max 0.6345
_exptl_absorpt_correction_T_min 0.3637
_exptl_absorpt_correction_type multi-scan
_exptl_absorpt_process_details '(SADABS; Bruker, 2010)'
_exptl_crystal_colour colourless
_exptl_crystal_density_diffrn 1.680
_exptl_crystal_density_method 'not measured'
_exptl_crystal_description plate
_exptl_crystal_F_000 768
_exptl_crystal_size_max 0.76
_exptl_crystal_size_mid 0.60
_exptl_crystal_size_min 0.30
_refine_diff_density_max 0.418
_refine_diff_density_min -0.299
_refine_ls_extinction_method none
_refine_ls_goodness_of_fit_ref 1.218
_refine_ls_hydrogen_treatment mixed
_refine_ls_matrix_type full
_refine_ls_number_parameters 50
_refine_ls_number_reflns 733
_refine_ls_number_restraints 3
_refine_ls_restrained_S_all 1.216
_refine_ls_R_factor_all 0.0117
_refine_ls_R_factor_gt 0.0117
_refine_ls_shift/su_max 0.000
_refine_ls_shift/su_mean 0.000
_refine_ls_structure_factor_coef Fsqd
_refine_ls_weighting_details 'calc w = 1/[\s^2^(Fo^2^)+(0.0179P)^2^+1.6340P] where P=(Fo^2^+2Fc^2^)/3'
_refine_ls_weighting_scheme calc
_refine_ls_wR_factor_gt 0.0340
_refine_ls_wR_factor_ref 0.0340
_reflns_number_gt 733
_reflns_number_total 733
_reflns_threshold_expression I>2\s(I)
_cod_data_source_file cu3054sup1.cif
_cod_data_source_block II
_cod_depositor_comments 'Adding full bibliography for 2019570--2019572.cif.'
_cod_original_sg_symbol_H-M 'R -3'
_cod_database_code 2019572
_cod_database_fobs_code 2019572

loop_
_symmetry_equiv_pos_as_xyz
'x, y, z'
'-y, x-y, z'
'-x+y, -x, z'
'x+2/3, y+1/3, z+1/3'
'-y+2/3, x-y+1/3, z+1/3'
'-x+y+2/3, -x+1/3, z+1/3'
'x+1/3, y+2/3, z+2/3'
'-y+1/3, x-y+2/3, z+2/3'
'-x+y+1/3, -x+2/3, z+2/3'
'-x, -y, -z'
'y, -x+y, -z'
'x-y, x, -z'
'-x+2/3, -y+1/3, -z+1/3'
'y+2/3, -x+y+1/3, -z+1/3'
'x-y+2/3, x+1/3, -z+1/3'
'-x+1/3, -y+2/3, -z+2/3'
'y+1/3, -x+y+2/3, -z+2/3'
'x-y+1/3, x+2/3, -z+2/3'

loop_
_atom_site_type_symbol
_atom_site_label
_atom_site_fract_x
_atom_site_fract_y
_atom_site_fract_z
_atom_site_U_iso_or_equiv
_atom_site_adp_type
_atom_site_calc_flag
_atom_site_refinement_flags
_atom_site_occupancy
_atom_site_symmetry_multiplicity
I I1 0.0000 0.0000 0.5000 0.01250(8) Uani d S 1 6
O O1 0.36478(9) 0.52714(9) 0.55261(6) 0.01095(17) Uani d D 1 1
H H1O 0.3686(18) 0.4532(16) 0.5593(11) 0.016 Uiso d D 1 1
C C1 0.21533(12) 0.52260(12) 0.42414(8) 0.0095(2) Uani d . 1 1
H H1 0.2140 0.5211 0.3545 0.011 Uiso calc R 1 1
Na Na1 0.3333 0.6667 0.6667 0.0112(2) Uani d S 1 6
N N2 0.09847(11) 0.38616(11) 0.45561(8) 0.0129(2) Uani d D 1 1
H H2B 0.109(2) 0.381(2) 0.5164(9) 0.019 Uiso d D 1 1
H H2A 0.1036(19) 0.3156(16) 0.4309(12) 0.019 Uiso d D 1 1
C C2 0.36015(12) 0.54690(12) 0.45451(8) 0.0094(2) Uani d . 1 1
H H2 0.3761 0.4752 0.4223 0.011 Uiso calc R 1 1

loop_
_atom_site_aniso_label
_atom_site_aniso_U_11
_atom_site_aniso_U_22
_atom_site_aniso_U_33
_atom_site_aniso_U_12
_atom_site_aniso_U_13
_atom_site_aniso_U_23
I1 0.01396(9) 0.01396(9) 0.00959(10) 0.00698(4) 0.000 0.000
O1 0.0143(4) 0.0109(4) 0.0100(4) 0.0081(3) 0.0001(3) 0.0013(3)
C1 0.0085(5) 0.0081(5) 0.0112(5) 0.0035(4) -0.0004(4) -0.0008(4)
Na1 0.0120(3) 0.0120(3) 0.0097(5) 0.00600(16) 0.000 0.000
N2 0.0101(5) 0.0077(4) 0.0194(5) 0.0033(4) 0.0004(4) -0.0002(4)
C2 0.0094(5) 0.0091(5) 0.0101(5) 0.0050(4) 0.0004(4) -0.0005(4)

loop_
_atom_type_symbol
_atom_type_description
_atom_type_scat_dispersion_real
_atom_type_scat_dispersion_imag
_atom_type_scat_source
C C 0.0033 0.0016 'International Tables Vol C Tables 4.2.6.8 and 6.1.1.4'
H H 0.0000 0.0000 'International Tables Vol C Tables 4.2.6.8 and 6.1.1.4'
N N 0.0061 0.0033 'International Tables Vol C Tables 4.2.6.8 and 6.1.1.4'
O O 0.0106 0.0060 'International Tables Vol C Tables 4.2.6.8 and 6.1.1.4'
Na Na 0.0362 0.0249 'International Tables Vol C Tables 4.2.6.8 and 6.1.1.4'
I I -0.4742 1.8119 'International Tables Vol C Tables 4.2.6.8 and 6.1.1.4'

loop_
_geom_angle_atom_site_label_1
_geom_angle_atom_site_label_2
_geom_angle_atom_site_label_3
_geom_angle_site_symmetry_1
_geom_angle_site_symmetry_3
_geom_angle
_geom_angle_publ_flag
C2 O1 Na1 . . 123.57(7) y
C2 O1 H1O . . 106.4(11) ?
Na1 O1 H1O . . 129.4(11) ?
N2 C1 C2 . 3_565 109.04(9) ?
N2 C1 C2 . . 112.83(9) ?
C2 C1 C2 3_565 . 113.65(11) ?
N2 C1 H1 . . 107.0 ?
C2 C1 H1 3_565 . 107.0 ?
C2 C1 H1 . . 107.0 ?
O1 Na1 O1 15_556 3_565 180.0 y
O1 Na1 O1 15_556 2_665 102.13(3) y
O1 Na1 O1 3_565 2_665 77.88(3) y
O1 Na1 O1 15_556 . 102.13(3) ?
O1 Na1 O1 3_565 . 77.88(3) ?
O1 Na1 O1 2_665 . 77.88(3) ?
O1 Na1 O1 15_556 14_456 77.88(3) ?
O1 Na1 O1 3_565 14_456 102.12(3) ?
O1 Na1 O1 2_665 14_456 180.0 ?
O1 Na1 O1 . 14_456 102.13(3) ?
O1 Na1 O1 15_556 13_566 77.87(3) ?
O1 Na1 O1 3_565 13_566 102.12(3) ?
O1 Na1 O1 2_665 13_566 102.12(3) ?
O1 Na1 O1 . 13_566 180.00(4) ?
O1 Na1 O1 14_456 13_566 77.87(3) ?
C1 N2 H2B . . 106.9(13) ?
C1 N2 H2A . . 111.4(12) ?
H2B N2 H2A . . 106.0(17) ?
O1 C2 C1 . 2_665 111.35(9) ?
O1 C2 C1 . . 111.44(9) ?
C1 C2 C1 2_665 . 110.83(11) ?
O1 C2 H2 . . 107.7 ?
C1 C2 H2 2_665 . 107.7 ?
C1 C2 H2 . . 107.7 ?

loop_
_geom_bond_atom_site_label_1
_geom_bond_atom_site_label_2
_geom_bond_site_symmetry_2
_geom_bond_distance
_geom_bond_publ_flag
O1 C2 . 1.4303(13) ?
O1 Na1 . 2.3813(8) y
O1 H1O . 0.838(14) ?
C1 N2 . 1.4721(15) ?
C1 C2 3_565 1.5309(15) ?
C1 C2 . 1.5359(15) ?
C1 H1 . 1.0000 ?
Na1 O1 15_556 2.3813(9) ?
Na1 O1 3_565 2.3813(8) ?
Na1 O1 2_665 2.3813(9) ?
Na1 O1 14_456 2.3813(9) ?
Na1 O1 13_566 2.3814(8) ?
N2 H2B . 0.885(13) ?
N2 H2A . 0.879(14) ?
C2 C1 2_665 1.5309(15) ?
C2 H2 . 1.0000 ?

loop_
_geom_hbond_atom_site_label_D
_geom_hbond_atom_site_label_H
_geom_hbond_atom_site_label_A
_geom_hbond_site_symmetry_A
_geom_hbond_distance_DH
_geom_hbond_distance_HA
_geom_hbond_distance_DA
_geom_hbond_angle_DHA
_geom_hbond_publ_flag
O1 H1O N2 11_556 0.838(14) 1.930(14) 2.7525(14) 166.7(16) y

loop_
_geom_torsion_atom_site_label_1
_geom_torsion_atom_site_label_2
_geom_torsion_atom_site_label_3
_geom_torsion_atom_site_label_4
_geom_torsion_site_symmetry_1
_geom_torsion_site_symmetry_4
_geom_torsion
C2 O1 Na1 O1 . 15_556 -140.07(6)
C2 O1 Na1 O1 . 3_565 39.93(7)
C2 O1 Na1 O1 . 2_665 -40.07(7)
C2 O1 Na1 O1 . 14_456 139.93(7)
Na1 O1 C2 C1 . 2_665 62.32(11)
Na1 O1 C2 C1 . . -61.98(11)
N2 C1 C2 O1 . . -52.73(13)
C2 C1 C2 O1 3_565 . 72.07(12)
N2 C1 C2 C1 . 2_665 -177.34(8)
C2 C1 C2 C1 3_565 2_665 -52.53(15)
